data_2105514
loop_
_publ_author_name
'Ferguson, G.'
'Glidewell, C.'
'Gregson, R. M.'
'Meehan, P. R.'
'Patterson, I. L. J.'

_publ_section_title
;
 Formation of One-Dimensional Chains, Two-Dimensional Bilayers and a
 Three-Dimensional Diamondoid Architecture in Hydrogen-Bonded Adducts of
 4,4'-Biphenol with 1,4-Diazabicyclo[2.2.2]octane and 1,2-Diaminoethane
;
_journal_issue 2
_journal_name_full 'Acta Crystallographica Section B'
_journal_page_first 151
_journal_page_last 161
_journal_paper_doi 10.1107/S0108768197010148
_journal_volume 54
_journal_year 1998
_chemical_formula_moiety 'C18 H22 N2 O2 '
_chemical_formula_sum 'C18 H22 N2 O2'
_chemical_formula_weight 298.38
_chemical_name_systematic
;
4,4'-Biphenol--1,4-diazabicyclo[2.2.2]octane (1/1).
;
_space_group_IT_number 15
_symmetry_cell_setting monoclinic
_symmetry_space_group_name_Hall '-C 2yc'
_symmetry_space_group_name_H-M 'C 1 2/c 1'
_cell_angle_alpha 90.00
_cell_angle_beta 98.875(10)
_cell_angle_gamma 90.00
_cell_formula_units_Z 4
_cell_length_a 12.1510(9)
_cell_length_b 6.3202(4)
_cell_length_c 21.051(2)
_cell_measurement_reflns_used 25
_cell_measurement_temperature 294.0(10)
_cell_measurement_theta_max 20.49
_cell_measurement_theta_min 10.94
_cell_volume 1597.3(2)
_computing_cell_refinement 'SET4 and CELDIM (Enraf-Nonius, 1992)'
_computing_data_collection 'CAD4 (Enraf-Nonius, 1992)'
_computing_data_reduction 'DATRD2 in NRCVAX96 (Gabe et al., 1989)'
_computing_molecular_graphics 'NRCVAX96, ORTEP (Johnson, 1976), PLATON (Spek, 1996a), PLUTON (Spek 1996b)'
_computing_publication_material 'NRCVAX96, SHELXL93  and WordPerfect macro PREPCIF97 (Ferguson, 1997)'
_computing_structure_refinement 'NRCVAX96 and SHELXL93 (Sheldrick, 1993)'
_computing_structure_solution 'SOLVER in NRCVAX96'
_diffrn_ambient_temperature 294.0(10)
_diffrn_measurement_device 'Enraf-Nonius CAD-4'
_diffrn_measurement_method \q/2\q
_diffrn_radiation_monochromator graphite
_diffrn_radiation_source 'X-ray tube'
_diffrn_radiation_type MoK\a
_diffrn_radiation_wavelength 0.7107
_diffrn_reflns_av_R_equivalents 0.030
_diffrn_reflns_av_sigmaI/netI 0.0277
_diffrn_reflns_limit_h_max 15
_diffrn_reflns_limit_h_min -15
_diffrn_reflns_limit_k_max 8
_diffrn_reflns_limit_k_min 0
_diffrn_reflns_limit_l_max 27
_diffrn_reflns_limit_l_min 0
_diffrn_reflns_number 2058
_diffrn_reflns_theta_full 27.35
_diffrn_reflns_theta_max 27.35
_diffrn_reflns_theta_min 3.39
_diffrn_standards_decay_% 'no decay, variation 0.7'
_diffrn_standards_interval_time 120
_diffrn_standards_number 3
_exptl_absorpt_coefficient_mu 0.081
_exptl_absorpt_correction_T_max 1.0000
_exptl_absorpt_correction_T_min 1.0000
_exptl_absorpt_correction_type none
_exptl_absorpt_process_details '(North, Philips & Mathews, 1968)'
_exptl_crystal_colour colourless
_exptl_crystal_density_diffrn 1.241
_exptl_crystal_density_meas ?
_exptl_crystal_description block
_exptl_crystal_F_000 640
_exptl_crystal_size_max 0.42
_exptl_crystal_size_mid 0.32
_exptl_crystal_size_min 0.17
_refine_diff_density_max 0.143
_refine_diff_density_min -0.113
_refine_ls_extinction_coef 0.0120(13)
_refine_ls_extinction_method 'SHELXL93 (Sheldrick, 1993)'
_refine_ls_goodness_of_fit_all 1.022
_refine_ls_goodness_of_fit_ref 1.200
_refine_ls_hydrogen_treatment constr
_refine_ls_matrix_type full
_refine_ls_number_parameters 144
_refine_ls_number_reflns 1822
_refine_ls_number_restraints 15
_refine_ls_restrained_S_all 1.019
_refine_ls_restrained_S_obs 1.192
_refine_ls_R_factor_all 0.0753
_refine_ls_R_factor_gt 0.0433
_refine_ls_shift/su_max 0.000
_refine_ls_shift/su_mean 0.000
_refine_ls_structure_factor_coef Fsqd
_refine_ls_weighting_scheme
;calc w = 1/[\s^2^(Fo^2^) + (0.0507P)^2^ + 0.1241P],
where P = (Fo^2^ + 2Fc^2^)/3
;
_refine_ls_wR_factor_all 0.1081
_refine_ls_wR_factor_ref 0.0976
_reflns_number_gt 1133
_reflns_number_total 1822
_reflns_threshold_expression I>2\s(I)
_cod_data_source_file ab0381.cif
_cod_data_source_block 1
_cod_depositor_comments
;
The following automatic conversions were performed:

'_exptl_crystal_density_meas' value 'not measured' was changed to '?'
- the value is perceived as not measured.

Automatic conversion script
Id: cif_fix_values 3008 2015-01-20 13:52:24Z robertas 
;
_cod_original_sg_symbol_H-M 'C 2/c'
_cod_database_code 2105514

loop_
_symmetry_equiv_pos_as_xyz
'x, y, z'
'-x, y, -z+1/2'
'x+1/2, y+1/2, z'
'-x+1/2, y+1/2, -z+1/2'
'-x, -y, -z'
'x, -y, z-1/2'
'-x+1/2, -y+1/2, -z'
'x+1/2, -y+1/2, z-1/2'

loop_
_atom_site_label
_atom_site_fract_x
_atom_site_fract_y
_atom_site_fract_z
_atom_site_U_iso_or_equiv
_atom_site_adp_type
_atom_site_calc_flag
_atom_site_refinement_flags
_atom_site_occupancy
_atom_site_disorder_group
_atom_site_type_symbol
O1 0.13241(9) 0.4631(2) 0.11503(6) 0.0773(4) Uani d . 1 . O
C11 0.23480(12) 0.4500(2) 0.15215(7) 0.0533(4) Uani d . 1 . C
C12 0.27293(11) 0.6245(2) 0.18857(7) 0.0553(4) Uani d . 1 . C
C13 0.37586(11) 0.6201(2) 0.22670(6) 0.0512(4) Uani d . 1 . C
C14 0.44423(10) 0.4425(2) 0.22984(6) 0.0453(3) Uani d . 1 . C
C15 0.40352(11) 0.2677(2) 0.19350(6) 0.0513(4) Uani d . 1 . C
C16 0.30048(11) 0.2710(2) 0.15525(6) 0.0538(4) Uani d . 1 . C
N2 0.0446(6) 0.1521(13) 0.0411(4) 0.0529(15) Uani d PD 0.50 -1 N
C21 0.0706(3) -0.0641(5) 0.0646(2) 0.0696(10) Uani d PD 0.50 -1 C
C22 -0.0759(2) 0.1862(5) 0.0389(2) 0.0676(9) Uani d PD 0.50 -1 C
C23 0.0704(3) 0.1678(6) -0.0247(2) 0.0666(10) Uani d PD 0.50 -1 C
C31 -0.0001(3) -0.2260(5) 0.0215(2) 0.0699(10) Uani d PD 0.50 -1 C
C32 -0.1437(2) 0.0273(5) -0.0074(2) 0.0671(9) Uani d PD 0.50 -1 C
C33 0.0044(3) 0.0028(6) -0.0688(2) 0.0667(9) Uani d PD 0.50 -1 C
N3 -0.0679(6) -0.1196(12) -0.0329(3) 0.052(2) Uani d PD 0.50 -1 N
H1 0.1159 0.3374 0.0907 0.114(7) Uiso d . 1 . H
H12 0.22898 0.7453 0.18736 0.066 Uiso calc R 1 . H
H13 0.40025 0.7388 0.25095 0.061 Uiso calc R 1 . H
H15 0.44670 0.1457 0.19501 0.062 Uiso calc R 1 . H
H16 0.27515 0.1519 0.13143 0.065 Uiso calc R 1 . H
H21A 0.0556 -0.0768 0.1084 0.083 Uiso calc PR 0.50 -1 H
H21B 0.1490 -0.0929 0.0648 0.083 Uiso calc PR 0.50 -1 H
H22A -0.0949 0.3294 0.0247 0.081 Uiso calc PR 0.50 -1 H
H22B -0.0950 0.1693 0.0817 0.081 Uiso calc PR 0.50 -1 H
H23A 0.1495 0.1457 -0.0241 0.080 Uiso calc PR 0.50 -1 H
H23B 0.0520 0.3086 -0.0414 0.080 Uiso calc PR 0.50 -1 H
H31A 0.0484 -0.3286 0.0056 0.084 Uiso calc PR 0.50 -1 H
H31B -0.0483 -0.3012 0.0465 0.084 Uiso calc PR 0.50 -1 H
H32A -0.1942 -0.0512 0.0154 0.080 Uiso calc PR 0.50 -1 H
H32B -0.1878 0.1032 -0.0425 0.080 Uiso calc PR 0.50 -1 H
H33A -0.0405 0.0735 -0.1047 0.080 Uiso calc PR 0.50 -1 H
H33B 0.0556 -0.0916 -0.0858 0.080 Uiso calc PR 0.50 -1 H

loop_
_atom_site_aniso_label
_atom_site_aniso_U_11
_atom_site_aniso_U_22
_atom_site_aniso_U_33
_atom_site_aniso_U_12
_atom_site_aniso_U_13
_atom_site_aniso_U_23
O1 0.0638(7) 0.0701(8) 0.0871(9) 0.0004(6) -0.0231(6) -0.0101(6)
C11 0.0504(8) 0.0574(9) 0.0494(8) -0.0059(7) -0.0008(6) 0.0005(7)
C12 0.0550(8) 0.0526(8) 0.0564(9) 0.0059(7) 0.0025(7) -0.0052(7)
C13 0.0538(8) 0.0508(8) 0.0475(8) -0.0020(7) 0.0035(6) -0.0086(7)
C14 0.0493(7) 0.0488(8) 0.0381(7) -0.0019(6) 0.0073(5) 0.0007(6)
C15 0.0566(8) 0.0462(8) 0.0504(8) 0.0023(7) 0.0064(6) -0.0003(7)
C16 0.0614(8) 0.0484(8) 0.0496(8) -0.0083(7) 0.0026(7) -0.0060(7)
N2 0.060(3) 0.049(3) 0.048(2) -0.008(2) 0.003(2) -0.005(2)
C21 0.084(3) 0.058(2) 0.058(2) -0.009(2) -0.016(2) -0.002(2)
C22 0.059(2) 0.067(2) 0.076(2) -0.011(2) 0.007(2) -0.021(2)
C23 0.076(2) 0.068(2) 0.055(2) -0.020(2) 0.010(2) -0.004(2)
C31 0.086(3) 0.054(2) 0.061(2) -0.009(2) -0.014(2) 0.002(2)
C32 0.058(2) 0.073(2) 0.068(2) -0.007(2) 0.001(2) -0.012(2)
C33 0.075(2) 0.074(2) 0.051(2) -0.019(2) 0.008(2) -0.008(2)
N3 0.059(3) 0.049(3) 0.044(3) -0.013(2) -0.006(2) -0.001(2)

loop_
_atom_type_symbol
_atom_type_description
_atom_type_scat_dispersion_real
_atom_type_scat_dispersion_imag
_atom_type_scat_source
C C 0.0033 0.0016 'International Tables Vol C Tables 4.2.6.8 and 6.1.1.4'
H H 0.0000 0.0000 'International Tables Vol C Tables 4.2.6.8 and 6.1.1.4'
N N 0.0061 0.0033 'International Tables Vol C Tables 4.2.6.8 and 6.1.1.4'
O O 0.0106 0.0060 'International Tables Vol C Tables 4.2.6.8 and 6.1.1.4'

loop_
_geom_angle_atom_site_label_1
_geom_angle_atom_site_label_2
_geom_angle_atom_site_label_3
_geom_angle_site_symmetry_1
_geom_angle_site_symmetry_3
_geom_angle
_geom_angle_publ_flag
O1 C11 C12 . . 117.86(13) yes
O1 C11 C16 . . 123.07(13) yes
C11 C12 C13 . . 120.26(13) yes
C11 C16 C15 . . 120.39(13) yes
C12 C11 C16 . . 119.07(12) yes
C12 C13 C14 . . 121.68(13) yes
C13 C14 C14 . 2_655 120.86(8) yes
C13 C14 C15 . . 117.10(12) yes
C14 C14 C15 2_655 . 122.04(9) yes
C14 C15 C16 . . 121.48(13) yes
C21 N2 C22 . . 107.9(6) yes
C21 N2 C23 . . 108.4(5) yes
C22 N2 C23 . . 108.4(6) yes
N2 C21 C31 . . 110.3(5) yes
N2 C22 C32 . . 110.8(4) yes
N2 C23 C33 . . 110.9(5) yes
N3 C31 C21 . . 110.5(4) yes
N3 C32 C22 . . 109.8(4) yes
N3 C33 C23 . . 110.2(4) yes
C31 N3 C32 . . 108.2(5) yes
C31 N3 C33 . . 109.6(5) yes
C32 N3 C33 . . 108.4(5) yes

loop_
_geom_bond_atom_site_label_1
_geom_bond_atom_site_label_2
_geom_bond_site_symmetry_2
_geom_bond_distance
_geom_bond_publ_flag
O1 C11 . 1.366(2) yes
C11 C12 . 1.381(2) yes
C11 C16 . 1.380(2) yes
C12 C13 . 1.378(2) yes
C13 C14 . 1.392(2) yes
C14 C14 2_655 1.484(2) yes
C14 C15 . 1.391(2) yes
C15 C16 . 1.380(2) yes
N2 C21 . 1.471(7) yes
N2 C22 . 1.474(7) yes
N2 C23 . 1.469(7) yes
C21 C31 . 1.540(4) yes
C22 C32 . 1.546(4) yes
C23 C33 . 1.538(4) yes
C31 N3 . 1.467(7) yes
C32 N3 . 1.468(7) yes
C33 N3 . 1.464(7) yes

loop_
_geom_torsion_atom_site_label_1
_geom_torsion_atom_site_label_2
_geom_torsion_atom_site_label_3
_geom_torsion_atom_site_label_4
_geom_torsion_site_symmetry_1
_geom_torsion_site_symmetry_4
_geom_torsion
_geom_torsion_publ_flag
O1 C11 C12 C13 . . -179.75(13) yes
O1 C11 C16 C15 . . 179.75(13) yes
C16 C11 C12 C13 . . 0.9(2) yes
C11 C12 C13 C14 . . 0.1(2) yes
C12 C11 C16 C15 . . -1.0(2) yes
C12 C13 C14 C15 . . -1.0(2) yes
C12 C13 C14 C14 . 2_655 178.74(15) yes
C13 C14 C15 C16 . . 0.9(2) yes
C14 C14 C15 C16 2_655 . -178.78(14) yes
C14 C15 C16 C11 . . 0.0(2) yes
C21 N2 C22 C32 . . -60.8(6) yes
C21 N2 C23 C33 . . 57.7(7) yes
C22 N2 C21 C31 . . 56.8(6) yes
C22 N2 C23 C33 . . -59.1(6) yes
C23 N2 C21 C31 . . -60.4(7) yes
C23 N2 C22 C32 . . 56.3(6) yes
N2 C21 C31 N3 . . 3.5(5) yes
N2 C22 C32 N3 . . 3.2(4) yes
N2 C23 C33 N3 . . 1.6(5) yes
C21 C31 N3 C32 . . -61.7(6) yes
C21 C31 N3 C33 . . 56.3(6) yes
C22 C32 N3 C31 . . 57.5(6) yes
C22 C32 N3 C33 . . -61.3(6) yes
C23 C33 N3 C31 . . -59.1(6) yes
C23 C33 N3 C32 . . 58.8(6) yes
